data_7108033
loop_
_publ_author_name
'Alessandro Del Grosso'
'Ewan Clark'
'Nicholas Montoute'
'Michael Ingleson'

_publ_section_title
;
 Tricationic analogues of boroxines and polyborate anions
;
_journal_name_full Chem.Commun.
_journal_page_first 7589
_journal_paper_doi 10.1039/c2cc32605a
_journal_volume 48
_journal_year 2012
_chemical_formula_moiety 'C5 H5 B Br2 N, Al Br4'
_chemical_formula_sum 'C5 H5 Al B Br6 N'
_chemical_formula_weight 596.29
_chemical_name_systematic
;
?
;
_space_group_IT_number 7
_symmetry_cell_setting monoclinic
_symmetry_space_group_name_Hall 'P -2yc'
_symmetry_space_group_name_H-M 'P 1 c 1'
_atom_sites_solution_hydrogens geom
_atom_sites_solution_primary direct
_atom_sites_solution_secondary difmap
_audit_creation_method SHELXL-97
_cell_angle_alpha 90.0
_cell_angle_beta 95.281(3)
_cell_angle_gamma 90.0
_cell_formula_units_Z 4
_cell_length_a 7.6227(3)
_cell_length_b 13.8546(6)
_cell_length_c 13.6784(5)
_cell_measurement_reflns_used 3718
_cell_measurement_temperature 100(2)
_cell_measurement_theta_max 28.3859
_cell_measurement_theta_min 3.0547
_cell_volume 1438.44(10)
_computing_structure_refinement 'SHELXL-97 (Sheldrick, 1997)'
_computing_structure_solution 'SHELXS-97 (Sheldrick, 1990)'
_diffrn_ambient_temperature 100(2)
_diffrn_detector_area_resol_mean 8.3367
_diffrn_measured_fraction_theta_full 0.981
_diffrn_measured_fraction_theta_max 0.981
_diffrn_measurement_device_type 'Xcalibur, Sapphire2, large Be window'
_diffrn_measurement_method '\w scans'
_diffrn_radiation_monochromator graphite
_diffrn_radiation_source 'fine-focus sealed tube'
_diffrn_radiation_type MoK\a
_diffrn_radiation_wavelength 0.71073
_diffrn_reflns_av_R_equivalents 0.0333
_diffrn_reflns_av_sigmaI/netI 0.0442
_diffrn_reflns_limit_h_max 9
_diffrn_reflns_limit_h_min -7
_diffrn_reflns_limit_k_max 17
_diffrn_reflns_limit_k_min -11
_diffrn_reflns_limit_l_max 9
_diffrn_reflns_limit_l_min -17
_diffrn_reflns_number 5603
_diffrn_reflns_theta_full 27.00
_diffrn_reflns_theta_max 27.00
_diffrn_reflns_theta_min 3.06
_exptl_absorpt_coefficient_mu 16.772
_exptl_absorpt_correction_T_max 1.0898
_exptl_absorpt_correction_T_min 1.0000
_exptl_absorpt_correction_type multi-scan
_exptl_absorpt_process_details
;
CrysAlisPro, Oxford Diffraction Ltd.,
Version 1.171.33.52 (release 06-11-2009 CrysAlis171 .NET)
(compiled Nov 6 2009,16:24:50)
Empirical absorption correction using spherical harmonics,
implemented in SCALE3 ABSPACK scaling algorithm.
;
_exptl_crystal_colour colourless
_exptl_crystal_density_diffrn 2.754
_exptl_crystal_density_method 'not measured'
_exptl_crystal_description needle
_exptl_crystal_F_000 1080
_exptl_crystal_size_max 0.7
_exptl_crystal_size_mid 0.1
_exptl_crystal_size_min 0.1
_refine_diff_density_max 2.009
_refine_diff_density_min -1.478
_refine_diff_density_rms 0.272
_refine_ls_abs_structure_details 'Flack H D (1983), Acta Cryst. A39, 876-881'
_refine_ls_abs_structure_Flack 1.07(4)
_refine_ls_extinction_method none
_refine_ls_goodness_of_fit_ref 1.087
_refine_ls_hydrogen_treatment constr
_refine_ls_matrix_type full
_refine_ls_number_parameters 254
_refine_ls_number_reflns 3680
_refine_ls_number_restraints 254
_refine_ls_restrained_S_all 1.049
_refine_ls_R_factor_all 0.0603
_refine_ls_R_factor_gt 0.0474
_refine_ls_shift/su_max 0.000
_refine_ls_shift/su_mean 0.000
_refine_ls_structure_factor_coef Fsqd
_refine_ls_weighting_details 'calc w=1/[\s^2^(Fo^2^)+(0.0979P)^2^+0.3655P] where P=(Fo^2^+2Fc^2^)/3'
_refine_ls_weighting_scheme calc
_refine_ls_wR_factor_gt 0.1289
_refine_ls_wR_factor_ref 0.1405
_reflns_number_gt 3169
_reflns_number_total 3680
_reflns_threshold_expression >2sigma(I)
_cod_data_source_file c2cc32605a.txt
_cod_data_source_block omji126
_cod_depositor_comments
;
The following automatic conversions were performed:

'_exptl_absorpt_correction_type' value 'multi scan' changed to
'multi-scan' according to the built-in table from CIF Core dictionary
named 'cif_core.dic' version 2.4.1 from 2010-06-29.

Automatic conversion script
Id: cif_fix_values 1715 2011-07-08 13:25:40Z adriana 
;
_cod_original_cell_volume 1438.43(10)
_cod_original_sg_symbol_H-M Pc
_cod_database_code 7108033

loop_
_symmetry_equiv_pos_as_xyz
'x, y, z'
'x, -y, z+1/2'

loop_
_atom_site_label
_atom_site_type_symbol
_atom_site_fract_x
_atom_site_fract_y
_atom_site_fract_z
_atom_site_U_iso_or_equiv
_atom_site_adp_type
_atom_site_occupancy
_atom_site_symmetry_multiplicity
_atom_site_calc_flag
_atom_site_refinement_flags
Br11 Br 0.83898(19) 0.52972(12) 0.33996(11) 0.0211(3) Uani 1 1 d .
Br3 Br 0.3141(2) 0.94491(12) 0.38153(11) 0.0219(3) Uani 1 1 d .
Br9 Br 0.8613(2) 0.32358(12) 0.52140(12) 0.0237(3) Uani 1 1 d .
Br5 Br 0.2977(2) 0.80642(11) 0.61681(12) 0.0220(3) Uani 1 1 d .
Br12 Br 1.0719(2) 0.56186(12) 0.58860(12) 0.0241(3) Uani 1 1 d .
Br2 Br 0.88017(19) 0.81415(12) 0.26324(12) 0.0237(4) Uani 1 1 d .
Br10 Br 0.57846(18) 0.53656(12) 0.55993(12) 0.0244(4) Uani 1 1 d .
Br4 Br 0.5652(2) 1.03220(13) 0.61306(12) 0.0267(4) Uani 1 1 d .
Br6 Br 0.0705(2) 1.04583(12) 0.58334(12) 0.0269(4) Uani 1 1 d .
Br8 Br 0.3959(2) 0.40146(12) 0.30296(12) 0.0266(4) Uani 1 1 d .
Br1 Br 0.7723(2) 0.80367(14) 0.48567(12) 0.0311(4) Uani 1 1 d .
Br7 Br 0.3049(2) 0.21767(13) 0.43404(13) 0.0298(4) Uani 1 1 d .
Al1 Al 0.8368(6) 0.4881(3) 0.5032(3) 0.0165(9) Uani 1 1 d .
Al2 Al 0.3118(6) 0.9581(3) 0.5494(4) 0.0170(9) Uani 1 1 d .
N1 N 0.5500(16) 0.7309(9) 0.3168(9) 0.0179(18) Uani 1 1 d U
B1 B 0.720(2) 0.7762(13) 0.3518(13) 0.0179(18) Uani 1 1 d U
C10 C 0.723(2) 0.2689(12) 0.2618(11) 0.0202(12) Uani 1 1 d U
H10 H 0.6898 0.3283 0.2342 0.024 Uiso 1 1 calc R
N2 N 0.6133(17) 0.2277(10) 0.3222(10) 0.0202(12) Uani 1 1 d U
C7 C 0.811(2) 0.0898(12) 0.3412(12) 0.0204(12) Uani 1 1 d U
H7 H 0.8411 0.0302 0.3694 0.025 Uiso 1 1 calc R
C4 C 0.359(2) 0.6628(12) 0.1853(12) 0.022(3) Uani 1 1 d U
H4 H 0.3351 0.6479 0.1191 0.026 Uiso 1 1 calc R
C1 C 0.430(2) 0.7069(11) 0.3814(12) 0.019(2) Uani 1 1 d U
H1 H 0.4549 0.7206 0.4478 0.023 Uiso 1 1 calc R
C5 C 0.514(2) 0.7059(12) 0.2177(11) 0.021(3) Uani 1 1 d U
H5 H 0.5967 0.7189 0.1736 0.026 Uiso 1 1 calc R
C9 C 0.875(2) 0.2303(12) 0.2388(11) 0.0203(12) Uani 1 1 d U
H9 H 0.9487 0.2626 0.1993 0.024 Uiso 1 1 calc R
C2 C 0.2718(19) 0.6629(12) 0.3503(12) 0.021(2) Uani 1 1 d U
H2 H 0.1910 0.6482 0.3951 0.025 Uiso 1 1 calc R
C3 C 0.235(2) 0.6408(12) 0.2514(12) 0.023(3) Uani 1 1 d U
H3 H 0.1286 0.6117 0.2293 0.027 Uiso 1 1 calc R
C6 C 0.6572(19) 0.1368(11) 0.3595(11) 0.0204(12) Uani 1 1 d U
H6 H 0.5801 0.1062 0.3983 0.024 Uiso 1 1 calc R
C8 C 0.919(2) 0.1350(12) 0.2792(11) 0.0204(12) Uani 1 1 d U
H8 H 1.0202 0.1041 0.2630 0.025 Uiso 1 1 calc R
B2 B 0.454(2) 0.2743(14) 0.3512(13) 0.0203(13) Uani 1 1 d U

loop_
_atom_site_aniso_label
_atom_site_aniso_U_11
_atom_site_aniso_U_22
_atom_site_aniso_U_33
_atom_site_aniso_U_23
_atom_site_aniso_U_13
_atom_site_aniso_U_12
Br11 0.0223(7) 0.0251(8) 0.0157(7) 0.0032(6) 0.0015(6) -0.0038(6)
Br3 0.0284(8) 0.0212(8) 0.0156(7) 0.0002(6) 0.0002(6) -0.0005(7)
Br9 0.0307(8) 0.0181(8) 0.0219(7) 0.0006(6) 0.0002(6) -0.0002(7)
Br5 0.0231(7) 0.0210(8) 0.0223(7) 0.0052(6) 0.0037(6) -0.0006(6)
Br12 0.0217(8) 0.0259(8) 0.0234(8) 0.0002(7) -0.0057(6) -0.0066(7)
Br2 0.0183(7) 0.0257(9) 0.0272(8) 0.0048(7) 0.0024(6) -0.0044(6)
Br10 0.0198(8) 0.0300(9) 0.0239(8) -0.0006(7) 0.0053(6) 0.0033(7)
Br4 0.0208(7) 0.0313(9) 0.0269(8) -0.0013(7) -0.0044(6) -0.0090(7)
Br6 0.0216(8) 0.0295(9) 0.0305(9) 0.0013(7) 0.0082(6) 0.0087(7)
Br8 0.0280(8) 0.0217(8) 0.0295(8) 0.0028(7) -0.0011(6) 0.0044(7)
Br1 0.0297(9) 0.0414(11) 0.0209(8) -0.0060(7) -0.0041(7) -0.0084(7)
Br7 0.0284(8) 0.0275(9) 0.0354(9) 0.0036(7) 0.0141(7) 0.0001(7)
Al1 0.016(2) 0.018(2) 0.016(2) 0.0030(18) 0.0012(17) -0.0030(18)
Al2 0.015(2) 0.019(2) 0.017(2) 0.0009(18) 0.0010(17) -0.0004(17)
N1 0.0178(19) 0.0178(19) 0.0180(19) 0.0000(8) 0.0016(8) 0.0002(8)
B1 0.0179(19) 0.018(2) 0.0180(19) 0.0000(8) 0.0015(8) 0.0001(8)
C10 0.0203(13) 0.0201(13) 0.0202(13) -0.0002(6) 0.0018(6) -0.0001(6)
N2 0.0203(13) 0.0201(13) 0.0202(13) -0.0002(6) 0.0018(6) -0.0001(6)
C7 0.0205(13) 0.0202(13) 0.0205(14) -0.0002(6) 0.0018(6) 0.0000(6)
C4 0.023(5) 0.021(5) 0.021(5) 0.002(4) -0.002(4) -0.001(4)
C1 0.018(4) 0.019(5) 0.020(4) 0.001(4) 0.000(4) 0.002(4)
C5 0.019(5) 0.025(5) 0.020(4) 0.000(4) 0.000(4) 0.001(4)
C9 0.0203(13) 0.0204(13) 0.0202(14) -0.0002(6) 0.0019(6) 0.0000(6)
C2 0.018(4) 0.020(5) 0.025(5) -0.001(4) 0.002(4) 0.003(4)
C3 0.021(5) 0.021(5) 0.025(5) 0.000(4) -0.001(4) 0.000(4)
C6 0.0205(13) 0.0202(13) 0.0204(13) -0.0001(6) 0.0018(6) -0.0001(6)
C8 0.0205(13) 0.0204(13) 0.0204(14) -0.0002(6) 0.0019(6) 0.0000(6)
B2 0.0202(14) 0.0202(14) 0.0203(14) -0.0003(8) 0.0018(7) -0.0001(7)

loop_
_atom_type_symbol
_atom_type_description
_atom_type_scat_dispersion_real
_atom_type_scat_dispersion_imag
_atom_type_scat_source
C C 0.0033 0.0016 'International Tables Vol C Tables 4.2.6.8 and 6.1.1.4'
H H 0.0000 0.0000 'International Tables Vol C Tables 4.2.6.8 and 6.1.1.4'
B B 0.0013 0.0007 'International Tables Vol C Tables 4.2.6.8 and 6.1.1.4'
Al Al 0.0645 0.0514 'International Tables Vol C Tables 4.2.6.8 and 6.1.1.4'
Br Br -0.2901 2.4595 'International Tables Vol C Tables 4.2.6.8 and 6.1.1.4'
N N 0.0061 0.0033 'International Tables Vol C Tables 4.2.6.8 and 6.1.1.4'

loop_
_geom_angle_atom_site_label_1
_geom_angle_atom_site_label_2
_geom_angle_atom_site_label_3
_geom_angle
Br10 Al1 Br12 110.8(2)
Br10 Al1 Br9 108.59(19)
Br12 Al1 Br9 109.63(19)
Br10 Al1 Br11 109.77(18)
Br12 Al1 Br11 107.89(19)
Br9 Al1 Br11 110.2(2)
Br4 Al2 Br6 110.5(2)
Br4 Al2 Br5 109.04(19)
Br6 Al2 Br5 109.6(2)
Br4 Al2 Br3 109.4(2)
Br6 Al2 Br3 108.93(19)
Br5 Al2 Br3 109.4(2)
C1 N1 C5 118.7(12)
C1 N1 B1 120.8(13)
C5 N1 B1 120.4(13)
N1 B1 Br2 120.9(11)
N1 B1 Br1 120.2(11)
Br2 B1 Br1 118.7(9)
C9 C10 N2 124.7(15)
C9 C10 H10 117.6
N2 C10 H10 117.6
C10 N2 C6 117.8(13)
C10 N2 B2 123.6(13)
C6 N2 B2 118.6(13)
C8 C7 C6 117.2(15)
C8 C7 H7 121.4
C6 C7 H7 121.4
C5 C4 C3 120.1(15)
C5 C4 H4 119.9
C3 C4 H4 119.9
N1 C1 C2 121.6(14)
N1 C1 H1 119.2
C2 C1 H1 119.2
C4 C5 N1 120.7(14)
C4 C5 H5 119.6
N1 C5 H5 119.6
C10 C9 C8 116.4(14)
C10 C9 H9 121.8
C8 C9 H9 121.8
C1 C2 C3 119.3(14)
C1 C2 H2 120.3
C3 C2 H2 120.3
C2 C3 C4 119.5(15)
C2 C3 H3 120.3
C4 C3 H3 120.3
N2 C6 C7 122.7(14)
N2 C6 H6 118.7
C7 C6 H6 118.7
C7 C8 C9 121.1(14)
C7 C8 H8 119.5
C9 C8 H8 119.5
N2 B2 Br7 123.4(12)
N2 B2 Br8 118.8(12)
Br7 B2 Br8 117.7(9)

loop_
_geom_bond_atom_site_label_1
_geom_bond_atom_site_label_2
_geom_bond_distance
Br11 Al1 2.308(5)
Br3 Al2 2.305(5)
Br9 Al1 2.298(5)
Br5 Al2 2.301(5)
Br12 Al1 2.288(5)
Br2 B1 1.874(17)
Br10 Al1 2.283(5)
Br4 Al2 2.288(5)
Br6 Al2 2.288(5)
Br8 B2 1.918(19)
Br1 B1 1.877(17)
Br7 B2 1.851(18)
N1 C1 1.37(2)
N1 C5 1.401(19)
N1 B1 1.48(2)
C10 C9 1.34(2)
C10 N2 1.35(2)
C10 H10 0.9300
N2 C6 1.39(2)
N2 B2 1.46(2)
C7 C8 1.38(2)
C7 C6 1.39(2)
C7 H7 0.9300
C4 C5 1.36(2)
C4 C3 1.40(2)
C4 H4 0.9300
C1 C2 1.38(2)
C1 H1 0.9300
C5 H5 0.9300
C9 C8 1.46(2)
C9 H9 0.9300
C2 C3 1.39(2)
C2 H2 0.9300
C3 H3 0.9300
C6 H6 0.9300
C8 H8 0.9300
